data_4518997
loop_
_publ_author_name
'Lohrey, Trevor D.'
'Cusumano, Alexander Q.'
'Goddard, William A.'
'Stoltz, Brian M.'

_publ_section_title
;
 Identifying the Imperative Role of Metal--Olefin Interactions in
 Catalytic C--O Reductive Elimination from Nickel(II)
;
_journal_issue 16
_journal_name_full 'ACS Catalysis'
_journal_page_first 10208
_journal_page_last 10222
_journal_paper_doi 10.1021/acscatal.1c02790
_journal_volume 11
_journal_year 2021
_chemical_formula_moiety '2(C16 H24 N O), 2 (C6 H6), Ni I4'
_chemical_formula_sum 'C44 H60 I4 N2 Ni O2'
_chemical_formula_weight 1215.25
_space_group_crystal_system monoclinic
_space_group_IT_number 15
_space_group_name_Hall '-C 2yc'
_space_group_name_H-M_alt 'C 1 2/c 1'
_atom_sites_solution_hydrogens geom
_atom_sites_solution_primary iterative
_atom_sites_solution_secondary difmap
_audit_creation_method SHELXL-2014/7
_cell_angle_alpha 90
_cell_angle_beta 90.618(13)
_cell_angle_gamma 90
_cell_formula_units_Z 4
_cell_length_a 27.330(11)
_cell_length_b 9.978(4)
_cell_length_c 17.222(6)
_cell_measurement_reflns_used 4003
_cell_measurement_temperature 100(2)
_cell_measurement_theta_max 25.12
_cell_measurement_theta_min 2.47
_cell_volume 4696(3)
_computing_cell_refinement 'Bruker SAINT'
_computing_data_collection 'Bruker APEX3'
_computing_data_reduction 'Bruker SAINT'
_computing_molecular_graphics ORTEP-32
_computing_publication_material WinGX
_computing_structure_refinement 'SHELXL-2014/7 (Sheldrick, 2014)'
_computing_structure_solution SHELXT
_diffrn_ambient_temperature 100(2)
_diffrn_measured_fraction_theta_full 1.000
_diffrn_measured_fraction_theta_max 0.997
_diffrn_measurement_device_type 'Bruker APEX-II CCD'
_diffrn_measurement_method '\f and \w scans'
_diffrn_radiation_type MoK\a
_diffrn_radiation_wavelength 0.71073
_diffrn_reflns_av_R_equivalents 0.1150
_diffrn_reflns_av_unetI/netI 0.0664
_diffrn_reflns_Laue_measured_fraction_full 1.000
_diffrn_reflns_Laue_measured_fraction_max 0.997
_diffrn_reflns_limit_h_max 32
_diffrn_reflns_limit_h_min -32
_diffrn_reflns_limit_k_max 12
_diffrn_reflns_limit_k_min -12
_diffrn_reflns_limit_l_max 20
_diffrn_reflns_limit_l_min -20
_diffrn_reflns_number 28482
_diffrn_reflns_point_group_measured_fraction_full 1.000
_diffrn_reflns_point_group_measured_fraction_max 0.997
_diffrn_reflns_theta_full 25.000
_diffrn_reflns_theta_max 25.377
_diffrn_reflns_theta_min 2.365
_exptl_absorpt_coefficient_mu 3.078
_exptl_absorpt_correction_T_max 0.7452
_exptl_absorpt_correction_T_min 0.6073
_exptl_absorpt_correction_type multi-scan
_exptl_absorpt_process_details SADABS
_exptl_crystal_colour orange
_exptl_crystal_density_diffrn 1.719
_exptl_crystal_description block
_exptl_crystal_F_000 2376
_exptl_crystal_size_max 0.070
_exptl_crystal_size_mid 0.050
_exptl_crystal_size_min 0.040
_refine_diff_density_max 4.941
_refine_diff_density_min -1.200
_refine_diff_density_rms 0.240
_refine_ls_extinction_method none
_refine_ls_goodness_of_fit_ref 1.075
_refine_ls_hydrogen_treatment constr
_refine_ls_matrix_type full
_refine_ls_number_parameters 242
_refine_ls_number_reflns 4296
_refine_ls_number_restraints 0
_refine_ls_restrained_S_all 1.075
_refine_ls_R_factor_all 0.1036
_refine_ls_R_factor_gt 0.0650
_refine_ls_shift/su_max 0.001
_refine_ls_shift/su_mean 0.000
_refine_ls_structure_factor_coef Fsqd
_refine_ls_weighting_details 'w=1/[\s^2^(Fo^2^)+(0.1106P)^2^+25.9194P] where P=(Fo^2^+2Fc^2^)/3'
_refine_ls_weighting_scheme calc
_refine_ls_wR_factor_gt 0.1585
_refine_ls_wR_factor_ref 0.1943
_reflns_Friedel_coverage 0.000
_reflns_number_gt 3008
_reflns_number_total 4296
_reflns_threshold_expression 'I > 2\s(I)'
_cod_data_source_file cs1c02790_si_002.cif
_cod_data_source_block 4_2078291
_cod_depositor_comments
;
The following automatic conversions were performed:

data item '_atom_sites_solution_secondary' value 'diffmap' was
changed to 'difmap'.

Automatic conversion script
Id: cif_fix_values 7556 2019-12-06 15:28:31Z antanas 
;
_cod_original_sg_symbol_H-M 'C 2/c'
_cod_database_code 4518997
_shelx_shelxl_version_number 2014/7
_shelx_space_group_comment
;
The symmetry employed for this shelxl refinement is uniquely defined
by the following loop, which should always be used as a source of
symmetry information in preference to the above space-group names.
They are only intended as comments.
;

loop_
_space_group_symop_operation_xyz
'x, y, z'
'-x, y, -z+1/2'
'x+1/2, y+1/2, z'
'-x+1/2, y+1/2, -z+1/2'
'-x, -y, -z'
'x, -y, z-1/2'
'-x+1/2, -y+1/2, -z'
'x+1/2, -y+1/2, z-1/2'

loop_
_atom_site_label
_atom_site_type_symbol
_atom_site_fract_x
_atom_site_fract_y
_atom_site_fract_z
_atom_site_U_iso_or_equiv
_atom_site_adp_type
_atom_site_occupancy
_atom_site_site_symmetry_order
_atom_site_calc_flag
_atom_site_refinement_flags_posn
_atom_site_refinement_flags_adp
_atom_site_refinement_flags_occupancy
_atom_site_disorder_assembly
_atom_site_disorder_group
C1 C 0.5872(4) 0.4670(13) 0.4431(7) 0.041(3) Uani 1 1 d . . . A 1
H1 H 0.5976 0.4216 0.4924 0.049 Uiso 1 1 calc R U . A 1
C2 C 0.6324(4) 0.5310(13) 0.4087(7) 0.042(3) Uani 1 1 d . . . A 1
H2A H 0.6230 0.5828 0.3618 0.051 Uiso 1 1 calc R U . A 1
H2B H 0.6470 0.5939 0.4468 0.051 Uiso 1 1 calc R U . A 1
C3 C 0.6700(5) 0.4262(14) 0.3870(9) 0.051(3) Uani 1 1 d . . . A 1
H3A H 0.6982 0.4708 0.3621 0.061 Uiso 1 1 calc R U . A 1
H3B H 0.6822 0.3815 0.4348 0.061 Uiso 1 1 calc R U . A 1
C4 C 0.6494(5) 0.3222(14) 0.3325(10) 0.064(4) Uani 1 1 d . . . A 1
H4A H 0.6747 0.2547 0.3206 0.077 Uiso 1 1 calc R U . A 1
H4B H 0.6389 0.3652 0.2832 0.077 Uiso 1 1 calc R U . A 1
C5 C 0.6052(4) 0.2534(12) 0.3708(8) 0.045(3) Uani 1 1 d . . . A 1
H5A H 0.5911 0.1855 0.3351 0.054 Uiso 1 1 calc R U . A 1
H5B H 0.6157 0.2077 0.4191 0.054 Uiso 1 1 calc R U . A 1
C6 C 0.5669(4) 0.3595(11) 0.3891(6) 0.035(3) Uani 1 1 d . . . A 1
H6 H 0.5574 0.4040 0.3391 0.042 Uiso 1 1 calc R U . A 1
C7 C 0.5301(4) 0.2035(11) 0.4888(6) 0.036(3) Uani 1 1 d . . . A 1
H7A H 0.5003 0.1939 0.5197 0.055 Uiso 1 1 calc R U . A 1
H7B H 0.5567 0.2376 0.5219 0.055 Uiso 1 1 calc R U . A 1
H7C H 0.5393 0.1160 0.4676 0.055 Uiso 1 1 calc R U . A 1
C8 C 0.4893(4) 0.2344(11) 0.3621(6) 0.036(3) Uani 1 1 d . . . A 1
H8A H 0.4826 0.2997 0.3200 0.043 Uiso 1 1 calc R U . A 1
H8B H 0.5073 0.1579 0.3394 0.043 Uiso 1 1 calc R U . A 1
C9 C 0.4418(4) 0.1855(11) 0.3943(6) 0.035(3) Uani 1 1 d . . . A 1
H9 H 0.4225 0.2467 0.4231 0.043 Uiso 1 1 calc R U . A 1
C10 C 0.4256(4) 0.0648(11) 0.3850(6) 0.036(3) Uani 1 1 d . . . A 1
H10 H 0.4446 0.0062 0.3541 0.043 Uiso 1 1 calc R U . A 1
C11 C 0.3798(5) 0.0092(12) 0.4184(6) 0.039(3) Uani 1 1 d . . . A 1
C12 C 0.3591(5) -0.1062(13) 0.3836(7) 0.049(3) Uani 1 1 d . . . A 1
H12 H 0.3743 -0.1469 0.3403 0.058 Uiso 1 1 calc R U . A 1
C13 C 0.3161(5) -0.1599(13) 0.4138(8) 0.052(3) Uani 1 1 d . . . A 1
H13 H 0.3023 -0.2388 0.3917 0.062 Uiso 1 1 calc R U . A 1
C14 C 0.2933(5) -0.0976(15) 0.4762(9) 0.057(4) Uani 1 1 d . . . A 1
H14 H 0.2637 -0.1332 0.4961 0.069 Uiso 1 1 calc R U . A 1
C15 C 0.3137(5) 0.0157(14) 0.5090(8) 0.051(3) Uani 1 1 d . . . A 1
H15 H 0.2983 0.0589 0.5513 0.061 Uiso 1 1 calc R U . A 1
C16 C 0.3560(4) 0.0645(12) 0.4801(7) 0.039(3) Uani 1 1 d . . . A 1
H16 H 0.3700 0.1415 0.5041 0.047 Uiso 1 1 calc R U . A 1
C17 C 0.7445(6) 0.4826(15) 0.6906(9) 0.064(4) Uani 1 1 d . . . B 1
H17 H 0.7446 0.3907 0.7050 0.077 Uiso 1 1 calc R U . B 1
C18 C 0.7838(7) 0.5638(17) 0.7105(10) 0.073(5) Uani 1 1 d . . . B 1
H18 H 0.8102 0.5296 0.7410 0.088 Uiso 1 1 calc R U . B 1
C19 C 0.7842(6) 0.6972(17) 0.6850(10) 0.072(5) Uani 1 1 d . . . B 1
H19 H 0.8114 0.7533 0.6966 0.086 Uiso 1 1 calc R U . B 1
C20 C 0.7446(6) 0.7475(16) 0.6426(10) 0.070(4) Uani 1 1 d . . . B 1
H20 H 0.7448 0.8377 0.6249 0.084 Uiso 1 1 calc R U . B 1
C21 C 0.7046(7) 0.6647(18) 0.6261(10) 0.076(5) Uani 1 1 d . . . B 1
H21 H 0.6770 0.6989 0.5984 0.091 Uiso 1 1 calc R U . B 1
C22 C 0.7054(6) 0.5354(16) 0.6499(10) 0.063(4) Uani 1 1 d . . . B 1
H22 H 0.6781 0.4795 0.6382 0.075 Uiso 1 1 calc R U . B 1
I1 I 0.55865(3) 0.86737(7) 0.33390(4) 0.0328(2) Uani 1 1 d . . . C 1
I2 I 0.43922(3) 0.57484(7) 0.32350(4) 0.0346(2) Uani 1 1 d . . . C 1
Ni1 Ni 0.5000 0.72532(19) 0.2500 0.0312(5) Uani 1 2 d S T P C 1
N1 N 0.5207(3) 0.2997(9) 0.4236(5) 0.032(2) Uani 1 1 d . . . A 1
H1A H 0.5013 0.3758 0.4453 0.038 Uiso 1 1 calc R U . A 1
O1 O 0.5502(3) 0.5641(7) 0.4627(4) 0.0343(17) Uani 1 1 d . . . A 1
H1A2 H 0.5441 0.6124 0.4238 0.051 Uiso 1 1 calc R U . A 1

loop_
_atom_site_aniso_label
_atom_site_aniso_U_11
_atom_site_aniso_U_22
_atom_site_aniso_U_33
_atom_site_aniso_U_23
_atom_site_aniso_U_13
_atom_site_aniso_U_12
C1 0.041(7) 0.044(7) 0.039(7) 0.006(5) 0.007(5) 0.002(5)
C2 0.039(7) 0.041(7) 0.046(7) 0.011(6) -0.002(5) 0.000(5)
C3 0.033(7) 0.049(8) 0.071(9) 0.008(7) 0.003(6) -0.007(6)
C4 0.051(8) 0.042(8) 0.100(12) 0.018(8) 0.040(8) 0.006(7)
C5 0.033(7) 0.036(7) 0.067(9) 0.005(6) 0.014(6) 0.004(5)
C6 0.040(6) 0.032(6) 0.033(6) 0.004(5) 0.007(5) -0.001(5)
C7 0.042(7) 0.030(6) 0.038(6) -0.004(5) 0.001(5) -0.005(5)
C8 0.042(7) 0.031(6) 0.034(6) -0.004(5) 0.009(5) -0.009(5)
C9 0.041(6) 0.026(6) 0.040(6) -0.011(5) 0.006(5) 0.006(5)
C10 0.038(6) 0.035(7) 0.034(6) -0.011(5) 0.001(5) 0.001(5)
C11 0.056(8) 0.038(7) 0.023(6) -0.013(5) 0.003(5) 0.002(6)
C12 0.071(9) 0.037(7) 0.038(7) -0.009(5) 0.001(6) 0.007(6)
C13 0.057(8) 0.036(7) 0.062(9) 0.010(6) -0.004(7) -0.014(6)
C14 0.055(9) 0.055(9) 0.063(9) 0.009(7) 0.002(7) -0.009(7)
C15 0.049(8) 0.052(8) 0.052(8) 0.000(6) 0.008(6) 0.003(6)
C16 0.039(7) 0.039(7) 0.040(7) 0.000(5) -0.004(5) 0.001(5)
C17 0.088(12) 0.041(8) 0.065(10) 0.000(7) 0.021(9) -0.010(8)
C18 0.085(12) 0.069(12) 0.065(10) -0.014(8) -0.022(9) 0.010(9)
C19 0.066(10) 0.055(10) 0.095(13) -0.023(9) 0.014(9) -0.021(8)
C20 0.066(11) 0.049(9) 0.094(13) 0.000(8) 0.001(9) -0.004(8)
C21 0.080(12) 0.071(12) 0.077(12) -0.005(9) 0.000(9) 0.009(9)
C22 0.052(9) 0.049(9) 0.088(11) -0.006(8) 0.010(8) -0.019(7)
I1 0.0413(4) 0.0250(4) 0.0321(4) -0.0036(3) 0.0051(3) -0.0022(3)
I2 0.0455(5) 0.0282(4) 0.0302(4) 0.0042(3) 0.0054(3) -0.0018(3)
Ni1 0.0358(11) 0.0231(10) 0.0348(11) 0.000 0.0018(8) 0.000
N1 0.034(5) 0.030(5) 0.032(5) -0.004(4) 0.009(4) -0.002(4)
O1 0.038(4) 0.026(4) 0.038(4) 0.000(3) 0.010(3) -0.001(3)

loop_
_atom_type_symbol
_atom_type_description
_atom_type_scat_dispersion_real
_atom_type_scat_dispersion_imag
_atom_type_scat_source
C C 0.0033 0.0016 'International Tables Vol C Tables 4.2.6.8 and 6.1.1.4'
H H 0.0000 0.0000 'International Tables Vol C Tables 4.2.6.8 and 6.1.1.4'
I I -0.4742 1.8119 'International Tables Vol C Tables 4.2.6.8 and 6.1.1.4'
Ni Ni 0.3393 1.1124 'International Tables Vol C Tables 4.2.6.8 and 6.1.1.4'
N N 0.0061 0.0033 'International Tables Vol C Tables 4.2.6.8 and 6.1.1.4'
O O 0.0106 0.0060 'International Tables Vol C Tables 4.2.6.8 and 6.1.1.4'

loop_
_geom_angle_atom_site_label_1
_geom_angle_atom_site_label_2
_geom_angle_atom_site_label_3
_geom_angle
_geom_angle_site_symmetry_1
_geom_angle_site_symmetry_3
_geom_angle_publ_flag
O1 C1 C2 112.6(10) . . ?
O1 C1 C6 111.3(9) . . ?
C2 C1 C6 110.6(10) . . ?
O1 C1 H1 107.4 . . ?
C2 C1 H1 107.4 . . ?
C6 C1 H1 107.4 . . ?
C3 C2 C1 111.3(10) . . ?
C3 C2 H2A 109.4 . . ?
C1 C2 H2A 109.4 . . ?
C3 C2 H2B 109.4 . . ?
C1 C2 H2B 109.4 . . ?
H2A C2 H2B 108.0 . . ?
C4 C3 C2 112.2(11) . . ?
C4 C3 H3A 109.2 . . ?
C2 C3 H3A 109.2 . . ?
C4 C3 H3B 109.2 . . ?
C2 C3 H3B 109.2 . . ?
H3A C3 H3B 107.9 . . ?
C3 C4 C5 109.3(12) . . ?
C3 C4 H4A 109.8 . . ?
C5 C4 H4A 109.8 . . ?
C3 C4 H4B 109.8 . . ?
C5 C4 H4B 109.8 . . ?
H4A C4 H4B 108.3 . . ?
C6 C5 C4 108.8(10) . . ?
C6 C5 H5A 109.9 . . ?
C4 C5 H5A 109.9 . . ?
C6 C5 H5B 109.9 . . ?
C4 C5 H5B 109.9 . . ?
H5A C5 H5B 108.3 . . ?
C1 C6 N1 109.7(8) . . ?
C1 C6 C5 111.6(10) . . ?
N1 C6 C5 112.5(9) . . ?
C1 C6 H6 107.6 . . ?
N1 C6 H6 107.6 . . ?
C5 C6 H6 107.6 . . ?
N1 C7 H7A 109.5 . . ?
N1 C7 H7B 109.5 . . ?
H7A C7 H7B 109.5 . . ?
N1 C7 H7C 109.5 . . ?
H7A C7 H7C 109.5 . . ?
H7B C7 H7C 109.5 . . ?
C9 C8 N1 111.7(9) . . ?
C9 C8 H8A 109.3 . . ?
N1 C8 H8A 109.3 . . ?
C9 C8 H8B 109.3 . . ?
N1 C8 H8B 109.3 . . ?
H8A C8 H8B 107.9 . . ?
C10 C9 C8 123.7(10) . . ?
C10 C9 H9 118.2 . . ?
C8 C9 H9 118.2 . . ?
C9 C10 C11 126.0(10) . . ?
C9 C10 H10 117.0 . . ?
C11 C10 H10 117.0 . . ?
C16 C11 C12 117.8(12) . . ?
C16 C11 C10 123.9(11) . . ?
C12 C11 C10 118.3(10) . . ?
C13 C12 C11 119.3(12) . . ?
C13 C12 H12 120.3 . . ?
C11 C12 H12 120.3 . . ?
C14 C13 C12 120.0(13) . . ?
C14 C13 H13 120.0 . . ?
C12 C13 H13 120.0 . . ?
C15 C14 C13 119.9(13) . . ?
C15 C14 H14 120.1 . . ?
C13 C14 H14 120.1 . . ?
C16 C15 C14 119.2(13) . . ?
C16 C15 H15 120.4 . . ?
C14 C15 H15 120.4 . . ?
C15 C16 C11 123.7(12) . . ?
C15 C16 H16 118.1 . . ?
C11 C16 H16 118.1 . . ?
C22 C17 C18 119.9(14) . . ?
C22 C17 H17 120.1 . . ?
C18 C17 H17 120.1 . . ?
C17 C18 C19 119.1(16) . . ?
C17 C18 H18 120.5 . . ?
C19 C18 H18 120.5 . . ?
C20 C19 C18 119.9(15) . . ?
C20 C19 H19 120.1 . . ?
C18 C19 H19 120.1 . . ?
C19 C20 C21 119.7(16) . . ?
C19 C20 H20 120.1 . . ?
C21 C20 H20 120.1 . . ?
C22 C21 C20 119.5(17) . . ?
C22 C21 H21 120.3 . . ?
C20 C21 H21 120.3 . . ?
C21 C22 C17 121.9(15) . . ?
C21 C22 H22 119.1 . . ?
C17 C22 H22 119.1 . . ?
I1 Ni1 I1 113.12(8) 2_655 . ?
I1 Ni1 I2 116.46(3) 2_655 2_655 ?
I1 Ni1 I2 101.28(4) . 2_655 ?
I1 Ni1 I2 101.28(4) 2_655 . ?
I1 Ni1 I2 116.46(3) . . ?
I2 Ni1 I2 108.85(8) 2_655 . ?
C7 N1 C8 110.0(8) . . ?
C7 N1 C6 114.1(8) . . ?
C8 N1 C6 111.3(8) . . ?
C7 N1 H1A 107.0 . . ?
C8 N1 H1A 107.0 . . ?
C6 N1 H1A 107.0 . . ?
C1 O1 H1A2 109.5 . . ?

loop_
_geom_bond_atom_site_label_1
_geom_bond_atom_site_label_2
_geom_bond_distance
_geom_bond_site_symmetry_2
_geom_bond_publ_flag
C1 O1 1.443(14) . ?
C1 C2 1.517(16) . ?
C1 C6 1.522(17) . ?
C1 H1 1.0000 . ?
C2 C3 1.515(18) . ?
C2 H2A 0.9900 . ?
C2 H2B 0.9900 . ?
C3 C4 1.50(2) . ?
C3 H3A 0.9900 . ?
C3 H3B 0.9900 . ?
C4 C5 1.543(16) . ?
C4 H4A 0.9900 . ?
C4 H4B 0.9900 . ?
C5 C6 1.523(15) . ?
C5 H5A 0.9900 . ?
C5 H5B 0.9900 . ?
C6 N1 1.523(13) . ?
C6 H6 1.0000 . ?
C7 N1 1.498(14) . ?
C7 H7A 0.9800 . ?
C7 H7B 0.9800 . ?
C7 H7C 0.9800 . ?
C8 C9 1.501(15) . ?
C8 N1 1.503(14) . ?
C8 H8A 0.9900 . ?
C8 H8B 0.9900 . ?
C9 C10 1.292(16) . ?
C9 H9 0.9500 . ?
C10 C11 1.488(16) . ?
C10 H10 0.9500 . ?
C11 C16 1.368(15) . ?
C11 C12 1.414(17) . ?
C12 C13 1.398(18) . ?
C12 H12 0.9500 . ?
C13 C14 1.39(2) . ?
C13 H13 0.9500 . ?
C14 C15 1.38(2) . ?
C14 H14 0.9500 . ?
C15 C16 1.353(17) . ?
C15 H15 0.9500 . ?
C16 H16 0.9500 . ?
C17 C22 1.38(2) . ?
C17 C18 1.38(2) . ?
C17 H17 0.9500 . ?
C18 C19 1.40(2) . ?
C18 H18 0.9500 . ?
C19 C20 1.39(2) . ?
C19 H19 0.9500 . ?
C20 C21 1.40(2) . ?
C20 H20 0.9500 . ?
C21 C22 1.35(2) . ?
C21 H21 0.9500 . ?
C22 H22 0.9500 . ?
I1 Ni1 2.5721(14) . ?
I2 Ni1 2.5809(14) . ?
Ni1 I1 2.5721(14) 2_655 ?
Ni1 I2 2.5808(14) 2_655 ?
N1 H1A 1.0000 . ?
O1 H1A2 0.8400 . ?
